data_1577086
loop_
_publ_author_name
'Reuel, Paris C.'
'Shandilya, Yogesh'
'Wattoo, M. Talha'
'Altman, Alison B.'

_publ_section_title
;
 Aluminylation: a generalizable route towards low-valent aluminum under
 moderate conditions with controlled product nuclearity through precursor
 design.
;
_journal_issue 20
_journal_name_full 'Chemical science'
_journal_page_first 10251
_journal_page_last 10259
_journal_paper_doi 10.1039/d6sc02187e
_journal_volume 17
_journal_year 2026
_chemical_formula_moiety 'C64.989 H93.979 Al2 N4, 1[C7H8]'
_chemical_formula_sum 'C71.99 H101.98 Al2 N4'
_chemical_formula_weight 1077.38
_chemical_properties_physical Air-sensitive
_space_group_crystal_system monoclinic
_space_group_IT_number 7
_space_group_name_Hall 'P -2yac'
_space_group_name_H-M_alt 'P 1 n 1'
_atom_sites_solution_hydrogens mixed
_atom_sites_solution_primary dual
_audit_block_doi 10.5517/ccdc.csd.cc2qyrs7
_audit_creation_date 2026-02-02
_audit_creation_method
;
Olex2 1.5
(compiled 2025.07.13 svn.rb7424aed for OlexSys, GUI svn.r7314)
;
_audit_update_record
;
2026-02-13 deposited with the CCDC.	2026-04-07 downloaded from the CCDC.
;
_cell_angle_alpha 90
_cell_angle_beta 99.104(2)
_cell_angle_gamma 90
_cell_formula_units_Z 2
_cell_length_a 12.4020(5)
_cell_length_b 10.7732(4)
_cell_length_c 24.5107(10)
_cell_measurement_reflns_used 9015
_cell_measurement_temperature 110.00
_cell_measurement_theta_max 71.30
_cell_measurement_theta_min 4.49
_cell_volume 3233.6(2)
_computing_cell_refinement 'SAINT V8.40B (?, 2016)'
_computing_data_reduction 'SAINT V8.40B (?, 2016)'
_computing_molecular_graphics 'Olex2 1.5 (Dolomanov et al., 2009)'
_computing_publication_material 'Olex2 1.5 (Dolomanov et al., 2009)'
_computing_structure_refinement 'XL  (Sheldrick, 2008)'
_computing_structure_solution 'SHELXT 2018/2 (Sheldrick, 2018)'
_diffrn_ambient_temperature 110.00
_diffrn_measured_fraction_theta_full 0.996
_diffrn_measured_fraction_theta_max 0.985
_diffrn_measurement_device_type 'Bruker APEX-II CCD'
_diffrn_measurement_method '\f and \w scans'
_diffrn_radiation_type CuK\a
_diffrn_radiation_wavelength 1.54178
_diffrn_reflns_av_R_equivalents 0.0451
_diffrn_reflns_av_unetI/netI 0.0353
_diffrn_reflns_Laue_measured_fraction_full 0.996
_diffrn_reflns_Laue_measured_fraction_max 0.985
_diffrn_reflns_limit_h_max 15
_diffrn_reflns_limit_h_min -14
_diffrn_reflns_limit_k_max 13
_diffrn_reflns_limit_k_min -13
_diffrn_reflns_limit_l_max 29
_diffrn_reflns_limit_l_min -30
_diffrn_reflns_number 52816
_diffrn_reflns_point_group_measured_fraction_full 0.962
_diffrn_reflns_point_group_measured_fraction_max 0.936
_diffrn_reflns_theta_full 67.679
_diffrn_reflns_theta_max 71.834
_diffrn_reflns_theta_min 3.652
_diffrn_source_current 1.0
_diffrn_source_power 0.05
_diffrn_source_voltage 50.0
_diffrn_standards_number 0
_exptl_absorpt_coefficient_mu 0.722
_exptl_absorpt_correction_T_max 0.7535
_exptl_absorpt_correction_T_min 0.3363
_exptl_absorpt_correction_type none
_exptl_absorpt_process_details
;
SADABS-2016/2 (Bruker,2016/2) was used for absorption correction.
wR2(int) was 0.1673 before and 0.1223 after correction.
The Ratio of minimum to maximum transmission is 0.4463.
The \l/2 correction factor is Not present.
;
_exptl_crystal_colour 'clear yellow'
_exptl_crystal_colour_lustre clear
_exptl_crystal_colour_primary yellow
_exptl_crystal_density_diffrn 1.107
_exptl_crystal_description block
_exptl_crystal_F_000 1176
_exptl_crystal_size_max 0.544
_exptl_crystal_size_mid 0.253
_exptl_crystal_size_min 0.215
_refine_diff_density_max 0.681
_refine_diff_density_min -0.657
_refine_diff_density_rms 0.077
_refine_ls_abs_structure_details
;
 Refined as an inversion twin.
;
_refine_ls_abs_structure_Flack 0.58(12)
_refine_ls_extinction_method none
_refine_ls_goodness_of_fit_ref 1.051
_refine_ls_hydrogen_treatment constr
_refine_ls_matrix_type full
_refine_ls_number_parameters 517
_refine_ls_number_reflns 11872
_refine_ls_number_restraints 559
_refine_ls_restrained_S_all 1.030
_refine_ls_R_factor_all 0.1050
_refine_ls_R_factor_gt 0.0834
_refine_ls_shift/su_max 0.001
_refine_ls_shift/su_mean 0.000
_refine_ls_structure_factor_coef Fsqd
_refine_ls_weighting_details 'w=1/[\s^2^(Fo^2^)+(0.1415P)^2^+2.8005P] where P=(Fo^2^+2Fc^2^)/3'
_refine_ls_weighting_scheme calc
_refine_ls_wR_factor_gt 0.2160
_refine_ls_wR_factor_ref 0.2485
_reflns_Friedel_coverage 0.899
_reflns_Friedel_fraction_full 0.929
_reflns_Friedel_fraction_max 0.887
_reflns_number_gt 9334
_reflns_number_total 11872
_reflns_threshold_expression 'I > 2\s(I)'
_cod_data_source_file d6sc02187e2.cif
_cod_data_source_block pcr_2025_179_b
_cod_depositor_comments 'Adding full bibliography for 1577082--1577086.cif.'
_cod_database_code 1577086
_shelx_shelxl_version_number 2019/1
_shelx_space_group_comment
;
The symmetry employed for this shelxl refinement is uniquely defined
by the following loop, which should always be used as a source of
symmetry information in preference to the above space-group names.
They are only intended as comments.
;
_shelx_estimated_absorpt_t_max 0.860
_shelx_estimated_absorpt_t_min 0.695
_olex2_refinement_description
;
1. Twinned data refinement
 Scales: 0.41878
 0.58122
2. Restrained distances
 C213-C214 \\sim C213-C216
 with sigma of 0.02
 C214-C215 \\sim C216-C217
 with sigma of 0.02
 C213-C215 \\sim C213-C217
 with sigma of 0.04
 C113-C114 \\sim C113-C116
 with sigma of 0.02
 C114-C115 \\sim C116-C117
 with sigma of 0.02
 C113-C115 \\sim C113-C117
 with sigma of 0.04
 C361-C362 \\sim C361-C364
 with sigma of 0.02
 C361-C363 \\sim C361-C365
 with sigma of 0.02
 C36-C362 \\sim C36-C364
 with sigma of 0.04
 C36-C363 \\sim C36-C365
 with sigma of 0.04
 C362-C363 \\sim C364-C365
 with sigma of 0.04
3. Rigid bond restraints
 Al1, Al2
 with sigma for 1-2 distances of 0.01 and sigma for 1-3 distances of 0.01
 C362, C364, C363, C365
 with sigma for 1-2 distances of 0.01 and sigma for 1-3 distances of 0.01
4. Uiso/Uaniso restraints and constraints
All non-hydrogen atoms have similar U: within 2A with sigma of 0.04 and sigma
for terminal atoms of 0.08 within 2A
Uanis(C362) = Uanis(C364) = Uanis(C363) = Uanis(C365)
Uanis(C3A) = Uanis(C2A) = Uanis(C6A) = Uanis(C5A)
5. Others
 1*[Sof(H018)+Sof(C3A)+Sof(H1H)+Sof(H1B)+Sof(H1A)]+1*[Sof(H01Q)+Sof(C5A)+
 Sof(H26A)+Sof(H26B)+Sof(H26C)]+1*[Sof(H00X)+Sof(C6A)+Sof(H25A)+Sof(H25B)+
 Sof(H25C)]+1*[Sof(H00Q)+Sof(C2A)+Sof(H12A)+Sof(H12B)+Sof(H12C)]=1 with esd of
 0.01
 Sof(H00P)=Sof(H00T)=Sof(C216)=Sof(H3A)=Sof(H3B)=Sof(C217)=Sof(H40D)=Sof(H40E)=
 Sof(H215)=1-FVAR(1)
 Sof(H00U)=Sof(H00V)=Sof(C214)=Sof(H1)=Sof(HB)=Sof(C215)=Sof(H40A)=Sof(H40B)=
 Sof(H40C)=FVAR(1)
 Sof(H00M)=Sof(H00N)=Sof(C116)=Sof(H5A)=Sof(H5B)=Sof(C117)=Sof(H8A)=Sof(H8B)=
 Sof(H8C)=1-FVAR(2)
 Sof(H00K)=Sof(H00L)=Sof(C114)=Sof(H01Z)=Sof(HA)=Sof(C115)=Sof(H2)=Sof(HC)=
 Sof(HD)=FVAR(2)
 Sof(H01D)=Sof(C364)=Sof(H6AA)=Sof(H6AB)=Sof(H6AC)=Sof(C365)=Sof(H21D)=
 Sof(H21E)=Sof(H21F)=1-FVAR(3)
 Sof(H015)=Sof(C362)=Sof(H6A)=Sof(H6B)=Sof(H6C)=Sof(C363)=Sof(H21A)=Sof(H21B)=
 Sof(H21C)=FVAR(3)
 Sof(H018)=1-FVAR(4)
 Sof(C3A)=Sof(H1H)=Sof(H1B)=Sof(H1A)=FVAR(4)
 Sof(H01Q)=1-FVAR(5)
 Sof(C5A)=Sof(H26A)=Sof(H26B)=Sof(H26C)=FVAR(5)
 Sof(H00X)=1-FVAR(6)
 Sof(C6A)=Sof(H25A)=Sof(H25B)=Sof(H25C)=FVAR(6)
 Sof(H00Q)=1-FVAR(7)
 Sof(C2A)=Sof(H12A)=Sof(H12B)=Sof(H12C)=FVAR(7)
 Fixed U11: Al1(0.04972) N2(0.038566) C11(0.058467) C13(0.042183)
 C111(0.046592) C21(0.046746) C22(0.053977) C1(0.073724) N4(0.04637)
 C32(0.062115) C34(0.055773) C221(0.050311) C213(0.057594) C4(0.082876)
 C112(0.054004) C43(0.066696) C14(0.049904) C262(0.08603) C25(0.066902)
 C321(0.065269) C42(0.046287) C23(0.053439) C461(0.056183) C46(0.050678)
 C215(0.050777) C217(0.085794) C421(0.056765) C422(0.075415)
 Fixed U12: Al1(0) N2(0) C11(0.004051) C13(0.005064) C111(0) C21(-0.000269)
 C22(-0.00032) C1(0) N4(0.003891) C32(0.005064) C34(0) C221(0) C213(0.009115)
 C4(0.009006) C112(-0.001442) C43(-0.002884) C14(0.002026) C262(0.001545)
 C25(0.018012) C321(0) C42(0.002288) C23(-0.002243) C461(-0.002564)
 C46(0.001064) C215(0.021268) C217(0.012679) C421(0.007557) C422(-0.008974)
 Fixed U13: Al1(-0.003045) N2(-0.003846) C11(0.003666) C13(-0.007211) C111(-
 0.002724) C21(-0.003686) C22(-0.004006) C1(0.007826) N4(-0.002352) C32(-
 0.004596) C34(-0.008814) C221(-0.00673) C213(-0.007371) C4(-0.005128) C112(-
 0.000808) C43(-0.00657) C14(0.002859) C262(-0.005609) C25(-0.007852) C321(-
 0.005077) C42(0.002865) C23(-0.007051) C461(-0.004968) C46(-0.003634) C215(-
 0.00259) C217(0.029126) C421(-0.000865) C422(-0.009775)
 Fixed U22: Al1(0.031) N2(0.033) C11(0.036) C13(0.061) C111(0.037) C21(0.043)
 C22(0.066) C1(0.041) N4(0.037) C32(0.041) C34(0.082) C221(0.077) C213(0.04)
 C4(0.028) C112(0.059) C43(0.05) C14(0.063) C262(0.062) C25(0.056) C321(0.036)
 C42(0.048) C23(0.075) C461(0.051) C46(0.045) C215(0.06) C217(0.063)
 C421(0.087) C422(0.134)
 Fixed U23: Al1(0) N2(0) C11(0) C13(0) C111(0) C21(0.008) C22(0.002) C1(0)
 N4(0.001) C32(0) C34(0) C221(0) C213(0) C4(0.007) C112(0.009) C43(0.018)
 C14(0) C262(0.003) C25(0.014) C321(0) C42(0.011) C23(0.014) C461(0.016)
 C46(0.006) C215(0) C217(0.022) C421(0.035) C422(0.056)
 Fixed U33: Al1(0.019) N2(0.024) C11(0.034) C13(0.045) C111(0.017) C21(0.023)
 C22(0.025) C1(0.027) N4(0.021) C32(0.035) C34(0.055) C221(0.042) C213(0.046)
 C4(0.032) C112(0.024) C43(0.041) C14(0.058) C262(0.035) C25(0.049) C321(0.038)
 C42(0.039) C23(0.044) C461(0.031) C46(0.029) C215(0.092) C217(0.09)
 C421(0.037) C422(0.061)
 Fixed X: Al1(0.537826) N2(0.463305) C4(0.595722) C43(0.30244) C461(0.267756)
 C463(0.188153) C215(0.344398) C117(0.742249) C1E(0.57941) C422(0.515388)
 C1Q(0.589952)
 Fixed Y: Al1(0.254986) N2(0.374043) C4(0.069272) C43(0.145563) C461(0.378325)
 C463(0.484221) C215(0.760589) C117(0.548545) C1E(0.013227) C422(0.175374)
 C1Q(0.18539)
 Fixed Z: Al1(0.445395) N2(0.392214) C4(0.555266) C43(0.692158) C461(0.547377)
 C463(0.550694) C215(0.660649) C117(0.249372) C1E(0.294518) C422(0.767199)
 C1Q(0.228628)
6.a Riding coordinates:
 C3A(H1H,H1B,H1A)
6.b Ternary CH refined with riding coordinates:
 C121(H00C), C1(H00O), C221(H00S), C361(H015), C361(H01D), C321(H01K),
 C1A(H01), C261(H19), C421(H22)
6.c Secondary CH2 refined with riding coordinates:
 C212(H00E,H00F), C113(H00K,H00L), C113(H00M,H00N), C213(H00U,H00V), C213(H00P,
 H00T), C112(H00Y,H), C114(H01Z,HA), C214(H1,HB), C216(H3A,H3B), C116(H5A,H5B)
6.d Aromatic/amide H refined with riding coordinates:
 C13(H008), C35(H00J), C2(H00Q), C34(H00R), C6(H00X), C44(H00Z), C14(H012),
 C15(H013), C3(H018), C25(H019), C23(H01O), C5(H01Q), C24(H01R), C45(H01V),
 C33(H18)
6.e Idealised Me refined as rotating group:
 C323(H00A,H00B,H00D), C122(H00G,H00H,H00I), C322(H01A,H01B,H01C), C262(H01E,
 H01F,H01G), C123(H01H,H01I,H01J), C462(H01L,H01M,H01N), C263(H01S,H01T,H01U),
 C463(H01W,H01X,H01Y), C115(H2,HC,HD), C215(H40A,H40B,H40C), C217(H40D,H40E,
 H215), C117(H8A,H8B,H8C), C1E(H13A,H13B,H13C), C222(H15A,H15B,H15C), C223(H16A,
 H16B,H16C), C362(H6A,H6B,H6C), C363(H21A,H21B,H21C), C364(H6AA,H6AB,H6AC),
 C365(H21D,H21E,H21F), C422(H24A,H24B,H24C), C423(H23A,H23B,H23C), C1Q(H17A,
 H17B,H17C), C5A(H26A,H26B,H26C), C2A(H12A,H12B,H12C), C6A(H25A,H25B,H25C)
;
_smtbx_masks_special_details
;
A solvent mask was calculated and 86 electrons were 
found in a volume of 344\%A^3^ in 1 void per unit cell. 
This is consistent with the presence of 
1[C7H8] per Asymmetric Unit 
which account for 100 electrons 
per unit cell.
;
_smtbx_masks_void_probe_radius 1.2
_smtbx_masks_void_truncation_radius 1.2
_olex2_submission_special_instructions 'No special instructions were received'

loop_
_space_group_symop_operation_xyz
'x, y, z'
'x+1/2, -y, z+1/2'

loop_
_atom_site_label
_atom_site_type_symbol
_atom_site_fract_x
_atom_site_fract_y
_atom_site_fract_z
_atom_site_U_iso_or_equiv
_atom_site_adp_type
_atom_site_occupancy
_atom_site_site_symmetry_order
_atom_site_calc_flag
_atom_site_refinement_flags_posn
_atom_site_refinement_flags_adp
_atom_site_refinement_flags_occupancy
_atom_site_disorder_assembly
_atom_site_disorder_group
Al1 Al 0.537826 0.254986 0.445395 0.033 Uani 1 1 d . U . . .
Al2 Al 0.56944(13) 0.25433(13) 0.55048(5) 0.0343(4) Uani 1 1 d . U . . .
N1 N 0.6290(6) 0.3034(6) 0.3910(3) 0.0331(9) Uani 1 1 d . U . . .
N2 N 0.463305 0.374043 0.392214 0.032 Uani 1 1 d . U . . .
N3 N 0.6430(3) 0.3723(4) 0.60385(15) 0.0354(9) Uani 1 1 d . U . . .
C12 C 0.8266(8) 0.2969(9) 0.3975(4) 0.0423(12) Uani 1 1 d . U . . .
C11 C 0.7224(9) 0.2680(8) 0.3689(4) 0.043 Uani 1 1 d . U . . .
C13 C 0.9187(9) 0.2498(9) 0.3786(5) 0.049 Uani 1 1 d . U . . .
H008 H 0.989346 0.267899 0.398087 0.059 Uiso 1 1 calc R U . . .
C111 C 0.5500(7) 0.3814(8) 0.3666(3) 0.034 Uani 1 1 d . U . . .
C16 C 0.7128(9) 0.1918(9) 0.3215(4) 0.0446(13) Uani 1 1 d . U . . .
C21 C 0.3603(8) 0.4325(8) 0.3751(3) 0.038 Uani 1 1 d . U . . .
C121 C 0.8395(5) 0.3788(7) 0.4492(2) 0.0537(15) Uani 1 1 d . U . . .
H00C H 0.767003 0.416807 0.451977 0.064 Uiso 1 1 calc R U . . .
C211 C 0.5575(8) 0.3786(8) 0.6298(3) 0.0362(11) Uani 1 1 d . U . . .
C323 C 0.6603(11) 0.7475(8) 0.6007(5) 0.051(3) Uani 1 1 d . U . . .
H00A H 0.631326 0.724653 0.634261 0.077 Uiso 1 1 calc R U . . .
H00B H 0.607415 0.800449 0.577480 0.077 Uiso 1 1 calc R U . . .
H00D H 0.729112 0.792740 0.610775 0.077 Uiso 1 1 calc R U . . .
C212 C 0.5427(8) 0.4653(8) 0.6755(4) 0.0416(12) Uani 1 1 d . U . . .
H00E H 0.611859 0.510252 0.687917 0.050 Uiso 1 1 calc R U . . .
H00F H 0.524417 0.417216 0.707233 0.050 Uiso 1 1 calc R U . . .
C122 C 0.9211(6) 0.4824(6) 0.4464(3) 0.058(3) Uani 1 1 d . U . . .
H00G H 0.993716 0.446812 0.445987 0.086 Uiso 1 1 calc R U . . .
H00H H 0.923281 0.536389 0.478747 0.086 Uiso 1 1 calc R U . . .
H00I H 0.899191 0.531043 0.412689 0.086 Uiso 1 1 calc R U . . .
C22 C 0.2785(9) 0.3631(10) 0.3422(4) 0.048 Uani 1 1 d . U . . .
C35 C 0.9332(9) 0.4095(12) 0.6650(4) 0.0572(17) Uani 1 1 d . U . . .
H00J H 0.989321 0.362862 0.686655 0.069 Uiso 1 1 calc R U . . .
C113 C 0.6553(9) 0.5633(8) 0.3409(4) 0.0457(13) Uani 1 1 d D U . . .
H00K H 0.644079 0.592710 0.377898 0.055 Uiso 0.61(2) 1 calc R U P A 1
H00L H 0.725075 0.516948 0.346110 0.055 Uiso 0.61(2) 1 calc R U P A 1
H00M H 0.719020 0.519960 0.361984 0.055 Uiso 0.39(2) 1 calc R U P A 2
H00N H 0.629364 0.626272 0.365284 0.055 Uiso 0.39(2) 1 calc R U P A 2
C1 C 0.5119(5) 0.0723(5) 0.4392(2) 0.047 Uani 1 1 d . U . . .
H00O H 0.484516 0.044082 0.400631 0.057 Uiso 1 1 calc R U . . .
N4 N 0.4797(6) 0.3030(6) 0.6050(3) 0.035 Uani 1 1 d . U . . .
C32 C 0.7698(9) 0.5494(8) 0.6021(4) 0.046 Uani 1 1 d . U . . .
C2 C 0.4408(10) 0.0317(8) 0.4805(4) 0.050(2) Uani 1 1 d . U . . .
H00Q H 0.367667 0.006200 0.468121 0.060 Uiso 0.77(2) 1 calc R U P B 7
C34 C 0.9571(10) 0.5257(12) 0.6454(5) 0.064 Uani 1 1 d . U . . .
H00R H 1.029538 0.557034 0.652872 0.077 Uiso 1 1 calc R U . . .
C221 C 0.3007(10) 0.2389(10) 0.3194(5) 0.057 Uani 1 1 d . U . . .
H00S H 0.377720 0.216393 0.334844 0.068 Uiso 1 1 calc R U . . .
C31 C 0.7461(8) 0.4312(9) 0.6210(3) 0.0394(11) Uani 1 1 d . U . . .
C213 C 0.4516(9) 0.5589(8) 0.6566(4) 0.048 Uani 1 1 d D U . . .
H00U H 0.460211 0.584646 0.618748 0.058 Uiso 0.362(18) 1 calc R U P C 2
H00V H 0.381985 0.512444 0.653180 0.058 Uiso 0.362(18) 1 calc R U P C 2
H00P H 0.387614 0.515342 0.635889 0.058 Uiso 0.638(18) 1 calc R U P C 1
H00T H 0.477238 0.620687 0.631626 0.058 Uiso 0.638(18) 1 calc R U P C 1
C4 C 0.595722 0.069272 0.555266 0.048 Uani 1 1 d . U . . .
H00W H 0.623778 0.039615 0.593542 0.057 Uiso 1 1 calc R U . . .
C6 C 0.6271(10) 0.0328(9) 0.4601(4) 0.051(2) Uani 1 1 d . U . . .
H00X H 0.673293 0.007522 0.434710 0.061 Uiso 0.75(2) 1 calc R U P D 6
C112 C 0.5637(9) 0.4700(10) 0.3209(4) 0.046 Uani 1 1 d . U . . .
H00Y H 0.494431 0.515086 0.308991 0.055 Uiso 1 1 calc R U . . .
H H 0.581949 0.423236 0.288828 0.055 Uiso 1 1 calc R U . . .
C44 C 0.1982(9) 0.1738(10) 0.6638(4) 0.0571(17) Uani 1 1 d . U . . .
H00Z H 0.134597 0.141030 0.675630 0.068 Uiso 1 1 calc R U . . .
C43 C 0.302440 0.145563 0.692158 0.053 Uani 1 1 d . U . . .
H010 H 0.309193 0.096057 0.724595 0.064 Uiso 1 1 calc R U . . .
C322 C 0.7084(10) 0.6665(9) 0.5118(4) 0.0520(14) Uani 1 1 d . U . . .
H01A H 0.775356 0.716264 0.516932 0.078 Uiso 1 1 calc R U . . .
H01B H 0.648199 0.715227 0.491691 0.078 Uiso 1 1 calc R U . . .
H01C H 0.719295 0.591511 0.490722 0.078 Uiso 1 1 calc R U . . .
C14 C 0.9079(10) 0.1776(10) 0.3321(5) 0.057 Uani 1 1 d . U . . .
H012 H 0.971232 0.148100 0.318869 0.068 Uiso 1 1 calc R U . . .
C15 C 0.8077(5) 0.1479(6) 0.3048(3) 0.0529(15) Uani 1 1 d . U . . .
H013 H 0.802108 0.095511 0.273328 0.064 Uiso 1 1 calc R U . . .
C361 C 0.8053(9) 0.2347(9) 0.6767(4) 0.0498(15) Uani 1 1 d D U . . .
H015 H 0.739100 0.193619 0.655752 0.060 Uiso 0.325(18) 1 calc R U P E 1
H01D H 0.725548 0.220484 0.664060 0.060 Uiso 0.675(18) 1 calc R U P E 2
C262 C 0.3966(11) 0.6657(11) 0.4843(4) 0.061 Uani 1 1 d . U . . .
H01E H 0.324283 0.704526 0.479665 0.091 Uiso 1 1 calc R U . . .
H01F H 0.451220 0.723907 0.502805 0.091 Uiso 1 1 calc R U . . .
H01G H 0.396299 0.590459 0.506756 0.091 Uiso 1 1 calc R U . . .
C123 C 0.8731(9) 0.2971(14) 0.4997(4) 0.067(3) Uani 1 1 d . U . . .
H01H H 0.819979 0.229837 0.499909 0.100 Uiso 1 1 calc R U . . .
H01I H 0.875601 0.347053 0.533283 0.100 Uiso 1 1 calc R U . . .
H01J H 0.945513 0.261727 0.498427 0.100 Uiso 1 1 calc R U . . .
C3 C 0.4811(10) 0.0316(8) 0.5350(4) 0.051(2) Uani 1 1 d . U . . .
H018 H 0.435510 0.006996 0.560786 0.062 Uiso 0.84(2) 1 calc R U P F 4
C25 C 0.2311(10) 0.5948(10) 0.3817(4) 0.057 Uani 1 1 d . U . . .
H019 H 0.213846 0.674225 0.394790 0.069 Uiso 1 1 calc R U . . .
C321 C 0.6806(9) 0.6294(8) 0.5686(4) 0.046 Uani 1 1 d . U . . .
H01K H 0.611468 0.580120 0.562412 0.056 Uiso 1 1 calc R U . . .
C41 C 0.3856(8) 0.2636(7) 0.6271(3) 0.0338(11) Uani 1 1 d . U . . .
C42 C 0.3950(8) 0.1879(9) 0.6741(4) 0.044 Uani 1 1 d . U . . .
C36 C 0.8288(8) 0.3607(9) 0.6534(4) 0.0407(12) Uani 1 1 d D U . . .
C462 C 0.2322(10) 0.3037(10) 0.4945(4) 0.055(3) Uani 1 1 d . U . . .
H01L H 0.285936 0.238385 0.491457 0.083 Uiso 1 1 calc R U . . .
H01M H 0.227090 0.358939 0.462437 0.083 Uiso 1 1 calc R U . . .
H01N H 0.160737 0.265866 0.495731 0.083 Uiso 1 1 calc R U . . .
C23 C 0.1728(10) 0.4140(11) 0.3308(4) 0.057 Uani 1 1 d . U . . .
H01O H 0.116100 0.368536 0.308903 0.069 Uiso 1 1 calc R U . . .
C461 C 0.267756 0.378325 0.547377 0.046 Uani 1 1 d . U . . .
H01P H 0.340616 0.415707 0.544874 0.055 Uiso 1 1 calc R U . . .
C5 C 0.6651(10) 0.0330(9) 0.5144(4) 0.055(3) Uani 1 1 d . U . . .
H01Q H 0.738638 0.009091 0.526909 0.066 Uiso 0.65(2) 1 calc R U P G 5
C24 C 0.1510(9) 0.5277(12) 0.3508(4) 0.0621(19) Uani 1 1 d . U . . .
H01R H 0.079089 0.560299 0.343104 0.075 Uiso 1 1 calc R U . . .
C46 C 0.2810(8) 0.2974(8) 0.5986(4) 0.042 Uani 1 1 d . U . . .
C263 C 0.4431(12) 0.7484(8) 0.3949(5) 0.057(3) Uani 1 1 d . U . . .
H01S H 0.449218 0.725649 0.356777 0.086 Uiso 1 1 calc R U . . .
H01T H 0.510511 0.789391 0.412085 0.086 Uiso 1 1 calc R U . . .
H01U H 0.381292 0.805074 0.394843 0.086 Uiso 1 1 calc R U . . .
C45 C 0.1902(10) 0.2509(10) 0.6179(5) 0.0537(16) Uani 1 1 d . U . . .
H01V H 0.119792 0.272551 0.599121 0.064 Uiso 1 1 calc R U . . .
C463 C 0.188153 0.484221 0.550694 0.059(3) Uani 1 1 d . U . . .
H01W H 0.185921 0.537738 0.518203 0.088 Uiso 1 1 calc R U . . .
H01X H 0.212028 0.532809 0.584232 0.088 Uiso 1 1 calc R U . . .
H01Y H 0.115163 0.450423 0.551786 0.088 Uiso 1 1 calc R U . . .
C114 C 0.6703(18) 0.6772(17) 0.3065(8) 0.058(5) Uani 0.61(2) 1 d D U P A 1
H01Z H 0.679663 0.650795 0.268866 0.070 Uiso 0.61(2) 1 calc R U P A 1
HA H 0.603820 0.729281 0.303290 0.070 Uiso 0.61(2) 1 calc R U P A 1
C1A C 0.6024(9) 0.1548(11) 0.2881(4) 0.061(2) Uani 1 1 d . U . . .
H01 H 0.544689 0.201455 0.303798 0.073 Uiso 1 1 calc R U . . .
C214 C 0.4359(19) 0.6747(18) 0.6875(9) 0.036(6) Uani 0.362(18) 1 d D U P C 2
H1 H 0.505276 0.721932 0.692639 0.043 Uiso 0.362(18) 1 calc R U P C 2
HB H 0.420927 0.651425 0.724657 0.043 Uiso 0.362(18) 1 calc R U P C 2
C115 C 0.7680(11) 0.7533(12) 0.3315(7) 0.081(5) Uani 0.61(2) 1 d D U P A 1
H2 H 0.765556 0.834360 0.313185 0.122 Uiso 0.61(2) 1 calc R U P A 1
HC H 0.835170 0.709887 0.326514 0.122 Uiso 0.61(2) 1 calc R U P A 1
HD H 0.766643 0.765139 0.371038 0.122 Uiso 0.61(2) 1 calc R U P A 1
C215 C 0.344398 0.760589 0.660649 0.068 Uani 0.362(18) 1 d D U P C 2
H40A H 0.364125 0.796159 0.626774 0.102 Uiso 0.362(18) 1 calc R U P C 2
H40B H 0.333901 0.827549 0.686359 0.102 Uiso 0.362(18) 1 calc R U P C 2
H40C H 0.276548 0.713055 0.651611 0.102 Uiso 0.362(18) 1 calc R U P C 2
C216 C 0.4177(14) 0.6265(15) 0.7078(6) 0.053(4) Uani 0.638(18) 1 d D U P C 1
H3A H 0.483925 0.660789 0.730691 0.064 Uiso 0.638(18) 1 calc R U P C 1
H3B H 0.369231 0.697049 0.694717 0.064 Uiso 0.638(18) 1 calc R U P C 1
C217 C 0.3589(12) 0.5421(12) 0.7438(6) 0.080 Uani 0.638(18) 1 d D U P C 1
H40D H 0.306123 0.490002 0.720141 0.120 Uiso 0.638(18) 1 calc R U P C 1
H40E H 0.320547 0.593046 0.767769 0.120 Uiso 0.638(18) 1 calc R U P C 1
H215 H 0.412430 0.489199 0.766625 0.120 Uiso 0.638(18) 1 calc R U P C 1
C116 C 0.6881(19) 0.627(2) 0.2879(7) 0.037(6) Uani 0.39(2) 1 d D U P A 2
H5A H 0.621172 0.663522 0.266367 0.045 Uiso 0.39(2) 1 calc R U P A 2
H5B H 0.737778 0.697365 0.300412 0.045 Uiso 0.39(2) 1 calc R U P A 2
C117 C 0.742249 0.548545 0.249372 0.053(5) Uani 0.39(2) 1 d D U P A 2
H8A H 0.746906 0.595228 0.215508 0.080 Uiso 0.39(2) 1 calc R U P A 2
H8B H 0.699188 0.473011 0.240129 0.080 Uiso 0.39(2) 1 calc R U P A 2
H8C H 0.815883 0.526008 0.267395 0.080 Uiso 0.39(2) 1 calc R U P A 2
C1E C 0.579410 0.013227 0.294518 0.076(4) Uani 1 1 d . U . . .
H13A H 0.631483 -0.035321 0.277090 0.114 Uiso 1 1 calc R U . . .
H13B H 0.504878 -0.005810 0.276634 0.114 Uiso 1 1 calc R U . . .
H13C H 0.587448 -0.007888 0.333844 0.114 Uiso 1 1 calc R U . . .
C33 C 0.8737(9) 0.5972(10) 0.6143(4) 0.0545(15) Uani 1 1 d . U . . .
H18 H 0.889182 0.677859 0.601954 0.065 Uiso 1 1 calc R U . . .
C261 C 0.4248(9) 0.6316(8) 0.4275(4) 0.0452(13) Uani 1 1 d . U . . .
H19 H 0.495164 0.584402 0.433776 0.054 Uiso 1 1 calc R U . . .
C222 C 0.2271(15) 0.1360(15) 0.3361(8) 0.109(6) Uani 1 1 d . U . . .
H15A H 0.153429 0.144990 0.315051 0.163 Uiso 1 1 calc R U . . .
H15B H 0.223885 0.142133 0.375667 0.163 Uiso 1 1 calc R U . . .
H15C H 0.256873 0.054864 0.328108 0.163 Uiso 1 1 calc R U . . .
C223 C 0.2920(16) 0.2437(18) 0.2555(5) 0.113(6) Uani 1 1 d . U . . .
H16A H 0.297193 0.159329 0.241145 0.169 Uiso 1 1 calc R U . . .
H16B H 0.351634 0.294374 0.245602 0.169 Uiso 1 1 calc R U . . .
H16C H 0.221814 0.280276 0.239437 0.169 Uiso 1 1 calc R U . . .
C26 C 0.3407(8) 0.5499(8) 0.3951(4) 0.0420(12) Uani 1 1 d . U . . .
C362 C 0.794(3) 0.264(3) 0.7380(9) 0.055(2) Uani 0.325(18) 1 d D U P E 1
H6A H 0.862887 0.298604 0.757123 0.082 Uiso 0.325(18) 1 calc R U P E 1
H6B H 0.776679 0.187877 0.756490 0.082 Uiso 0.325(18) 1 calc R U P E 1
H6C H 0.735315 0.324893 0.738719 0.082 Uiso 0.325(18) 1 calc R U P E 1
C363 C 0.908(2) 0.158(2) 0.6786(10) 0.055(2) Uani 0.325(18) 1 d D U P E 1
H21A H 0.930034 0.157777 0.642030 0.082 Uiso 0.325(18) 1 calc R U P E 1
H21B H 0.893610 0.073132 0.689588 0.082 Uiso 0.325(18) 1 calc R U P E 1
H21C H 0.966128 0.194528 0.705557 0.082 Uiso 0.325(18) 1 calc R U P E 1
C364 C 0.8196(15) 0.2273(15) 0.7381(5) 0.055(2) Uani 0.675(18) 1 d D U P E 2
H6AA H 0.897558 0.231432 0.753252 0.082 Uiso 0.675(18) 1 calc R U P E 2
H6AB H 0.789357 0.148748 0.749056 0.082 Uiso 0.675(18) 1 calc R U P E 2
H6AC H 0.781412 0.296740 0.752428 0.082 Uiso 0.675(18) 1 calc R U P E 2
C365 C 0.8623(13) 0.1265(13) 0.6530(5) 0.055(2) Uani 0.675(18) 1 d D U P E 2
H21D H 0.843049 0.126311 0.612606 0.082 Uiso 0.675(18) 1 calc R U P E 2
H21E H 0.838968 0.048267 0.667796 0.082 Uiso 0.675(18) 1 calc R U P E 2
H21F H 0.941565 0.135541 0.663201 0.082 Uiso 0.675(18) 1 calc R U P E 2
C421 C 0.5052(10) 0.1439(11) 0.7049(4) 0.060 Uani 1 1 d . U . . .
H22 H 0.564378 0.188448 0.689455 0.072 Uiso 1 1 calc R U . . .
C422 C 0.515388 0.175374 0.767199 0.090 Uani 1 1 d . U . . .
H24A H 0.495001 0.262287 0.771527 0.135 Uiso 1 1 calc R U . . .
H24B H 0.590946 0.162327 0.785109 0.135 Uiso 1 1 calc R U . . .
H24C H 0.466676 0.121398 0.784357 0.135 Uiso 1 1 calc R U . . .
C423 C 0.5200(8) 0.0062(9) 0.6977(4) 0.092(5) Uani 1 1 d . U . . .
H23A H 0.472333 -0.039249 0.718992 0.138 Uiso 1 1 calc R U . . .
H23B H 0.596289 -0.016268 0.710870 0.138 Uiso 1 1 calc R U . . .
H23C H 0.501168 -0.015425 0.658485 0.138 Uiso 1 1 calc R U . . .
C1Q C 0.589952 0.185390 0.228628 0.078(2) Uani 1 1 d . U . . .
H17A H 0.596155 0.275367 0.224125 0.117 Uiso 1 1 calc R U . . .
H17B H 0.518187 0.157463 0.210140 0.117 Uiso 1 1 calc R U . . .
H17C H 0.647241 0.143586 0.212197 0.117 Uiso 1 1 calc R U . . .
C5A C 0.797(2) 0.011(2) 0.5340(10) 0.051(3) Uani 0.35(2) 1 d . U P G 4
H26A H 0.830774 0.088985 0.548718 0.077 Uiso 0.35(2) 1 calc R U P G 4
H26B H 0.830146 -0.015323 0.502182 0.077 Uiso 0.35(2) 1 calc R U P G 4
H26C H 0.808365 -0.052916 0.562659 0.077 Uiso 0.35(2) 1 calc R U P G 4
C2A C 0.316(3) -0.004(4) 0.4688(15) 0.051(3) Uani 0.23(2) 1 d . U P B 6
H12A H 0.276308 0.056874 0.443597 0.077 Uiso 0.23(2) 1 calc R U P B 6
H12B H 0.286759 -0.004409 0.503680 0.077 Uiso 0.23(2) 1 calc R U P B 6
H12C H 0.307811 -0.086665 0.452025 0.077 Uiso 0.23(2) 1 calc R U P B 6
C6A C 0.705(3) -0.034(3) 0.4265(12) 0.051(3) Uani 0.25(2) 1 d . U P D 5
H25A H 0.676232 -0.117143 0.416166 0.077 Uiso 0.25(2) 1 calc R U P D 5
H25B H 0.777311 -0.041433 0.448862 0.077 Uiso 0.25(2) 1 calc R U P D 5
H25C H 0.710168 0.013636 0.392971 0.077 Uiso 0.25(2) 1 calc R U P D 5
C3A C 0.374(4) -0.033(5) 0.5629(19) 0.051(3) Uani 0.16(2) 1 d . U P F 3
H1H H 0.404555 -0.088938 0.592789 0.077 Uiso 0.16(2) 1 d R U P F 3
H1B H 0.333647 0.034050 0.577848 0.077 Uiso 0.16(2) 1 d R U P F 3
H1A H 0.324167 -0.079110 0.535055 0.077 Uiso 0.16(2) 1 d R U P F 3

loop_
_atom_site_aniso_label
_atom_site_aniso_U_11
_atom_site_aniso_U_22
_atom_site_aniso_U_33
_atom_site_aniso_U_23
_atom_site_aniso_U_13
_atom_site_aniso_U_12
Al1 0.048 0.031 0.019 0.000 0.000 0.000
Al2 0.0486(9) 0.0334(8) 0.0192(7) 0.0017(5) 0.0004(6) 0.0056(6)
N1 0.044(2) 0.033(2) 0.0199(18) -0.0019(15) -0.0023(15) 0.0020(17)
N2 0.037 0.033 0.024 0.000 0.000 0.000
N3 0.045(2) 0.036(2) 0.0218(18) 0.0036(16) -0.0045(16) 0.0031(18)
C12 0.051(3) 0.049(3) 0.025(2) 0.000(2) 0.000(2) -0.001(2)
C11 0.059 0.036 0.034 0.000 0.009 0.004
C13 0.040 0.061 0.045 0.000 0.000 0.005
C111 0.045 0.037 0.017 0.000 0.000 0.000
C16 0.055(3) 0.044(3) 0.033(3) -0.013(2) 0.001(2) -0.002(3)
C21 0.045 0.043 0.023 0.008 0.000 0.001
C121 0.047(3) 0.076(4) 0.035(3) -0.016(3) -0.003(2) 0.002(3)
C211 0.051(3) 0.035(2) 0.018(2) 0.0032(18) -0.0089(19) 0.008(2)
C323 0.071(7) 0.035(5) 0.048(6) -0.005(4) 0.011(5) -0.001(4)
C212 0.050(3) 0.046(3) 0.028(2) -0.006(2) 0.000(2) 0.003(2)
C122 0.066(7) 0.053(5) 0.048(6) -0.016(4) -0.012(5) 0.000(5)
C22 0.052 0.066 0.025 0.002 0.000 0.000
C35 0.045(3) 0.091(5) 0.032(3) -0.001(3) -0.008(2) 0.004(3)
C113 0.053(3) 0.045(3) 0.039(3) 0.014(2) 0.007(2) -0.001(3)
C1 0.075 0.041 0.027 0.000 0.012 0.000
N4 0.045 0.037 0.021 0.001 0.001 0.004
C32 0.060 0.041 0.035 0.000 0.001 0.005
C2 0.077(7) 0.026(4) 0.046(5) 0.003(3) 0.007(5) -0.002(4)
C34 0.053 0.082 0.055 0.000 0.000 0.000
C221 0.048 0.077 0.042 0.000 0.000 0.000
C31 0.043(3) 0.049(3) 0.023(2) 0.001(2) -0.0017(19) 0.001(2)
C213 0.055 0.040 0.046 0.000 0.000 0.009
C4 0.080 0.028 0.032 0.007 0.000 0.010
C6 0.067(6) 0.039(4) 0.050(6) -0.007(4) 0.018(5) -0.004(4)
C112 0.053 0.059 0.024 0.009 0.003 0.000
C44 0.053(3) 0.071(4) 0.046(3) 0.031(3) 0.006(3) -0.003(3)
C43 0.064 0.050 0.041 0.018 0.000 0.000
C322 0.077(4) 0.039(3) 0.041(3) -0.002(2) 0.012(3) -0.003(3)
C14 0.051 0.063 0.058 0.000 0.012 0.002
C15 0.057(3) 0.059(4) 0.044(3) -0.020(3) 0.011(3) 0.002(3)
C361 0.047(3) 0.068(4) 0.031(3) 0.024(3) -0.004(2) 0.016(3)
C262 0.083 0.062 0.035 0.003 0.000 0.002
C123 0.057(6) 0.118(9) 0.023(4) -0.004(5) 0.000(4) -0.007(6)
C3 0.082(7) 0.034(4) 0.039(5) 0.007(4) 0.011(5) 0.000(4)
C25 0.064 0.056 0.049 0.014 0.000 0.020
C321 0.063 0.036 0.038 0.000 0.001 0.000
C41 0.046(3) 0.036(3) 0.016(2) 0.0014(17) -0.0033(18) 0.002(2)
C42 0.047 0.048 0.039 0.011 0.009 0.004
C36 0.042(3) 0.050(3) 0.027(2) -0.002(2) -0.004(2) 0.007(2)
C462 0.068(7) 0.062(5) 0.034(5) 0.010(4) 0.001(4) 0.011(5)
C23 0.051 0.075 0.044 0.014 0.000 0.000
C461 0.054 0.051 0.031 0.016 0.000 0.000
C5 0.062(6) 0.046(5) 0.054(6) 0.004(4) 0.003(5) 0.007(5)
C24 0.045(3) 0.091(5) 0.046(3) 0.027(3) -0.003(3) 0.025(3)
C46 0.049 0.045 0.029 0.006 0.001 0.002
C263 0.095(10) 0.043(6) 0.033(5) 0.007(4) 0.003(6) 0.001(5)
C45 0.045(3) 0.075(4) 0.038(3) 0.026(3) -0.004(2) 0.000(3)
C463 0.054(6) 0.070(6) 0.049(6) 0.016(5) -0.002(5) 0.009(5)
C114 0.066(11) 0.057(11) 0.052(12) 0.015(9) 0.010(9) -0.007(9)
C1A 0.053(3) 0.074(5) 0.055(4) -0.037(4) 0.007(3) -0.006(3)
C214 0.042(12) 0.033(11) 0.034(12) -0.005(9) 0.016(10) -0.003(9)
C115 0.065(8) 0.070(8) 0.103(11) 0.046(7) -0.004(7) -0.016(6)
C215 0.051 0.060 0.092 0.000 0.012 0.021
C216 0.064(10) 0.051(9) 0.044(9) -0.003(7) 0.009(7) 0.003(8)
C217 0.095 0.063 0.090 0.022 0.043 0.016
C116 0.051(13) 0.036(12) 0.019(10) 0.012(9) -0.014(9) -0.010(10)
C117 0.069(11) 0.058(10) 0.039(8) 0.017(7) 0.023(7) -0.003(8)
C1E 0.081(8) 0.075(7) 0.074(7) -0.041(6) 0.021(6) -0.032(6)
C33 0.059(4) 0.059(4) 0.046(3) -0.008(3) 0.009(3) -0.009(3)
C261 0.059(3) 0.039(3) 0.036(3) 0.004(2) 0.003(2) 0.004(2)
C222 0.113(11) 0.087(9) 0.138(13) -0.043(8) 0.057(10) -0.031(8)
C223 0.133(13) 0.172(16) 0.033(5) -0.015(6) 0.013(6) 0.038(10)
C26 0.043(3) 0.047(3) 0.035(3) 0.013(2) 0.002(2) 0.011(2)
C362 0.070(6) 0.051(5) 0.038(4) 0.015(4) -0.007(4) 0.007(4)
C363 0.070(6) 0.051(5) 0.038(4) 0.015(4) -0.007(4) 0.007(4)
C364 0.070(6) 0.051(5) 0.038(4) 0.015(4) -0.007(4) 0.007(4)
C365 0.070(6) 0.051(5) 0.038(4) 0.015(4) -0.007(4) 0.007(4)
C421 0.056 0.087 0.037 0.035 0.005 0.013
C422 0.072 0.134 0.061 0.056 0.000 0.000
C423 0.081(8) 0.109(10) 0.093(9) 0.070(8) 0.037(7) 0.043(7)
C1Q 0.071(5) 0.112(7) 0.043(3) -0.033(4) -0.019(3) 0.018(4)
C5A 0.060(7) 0.048(6) 0.043(6) -0.001(7) 0.000(5) -0.009(7)
C2A 0.060(7) 0.048(6) 0.043(6) -0.001(7) 0.000(5) -0.009(7)
C6A 0.060(7) 0.048(6) 0.043(6) -0.001(7) 0.000(5) -0.009(7)
C3A 0.060(7) 0.048(6) 0.043(6) -0.001(7) 0.000(5) -0.009(7)

loop_
_atom_type_symbol
_atom_type_description
_atom_type_scat_dispersion_real
_atom_type_scat_dispersion_imag
_atom_type_scat_source
C C 0.0181 0.0091 'International Tables Vol C Tables 4.2.6.8 and 6.1.1.4'
H H 0.0000 0.0000 'International Tables Vol C Tables 4.2.6.8 and 6.1.1.4'
Al Al 0.2130 0.2455 'International Tables Vol C Tables 4.2.6.8 and 6.1.1.4'
N N 0.0311 0.0180 'International Tables Vol C Tables 4.2.6.8 and 6.1.1.4'

loop_
_geom_angle_atom_site_label_1
_geom_angle_atom_site_label_2
_geom_angle_atom_site_label_3
_geom_angle
_geom_angle_site_symmetry_1
_geom_angle_site_symmetry_3
_geom_angle_publ_flag
N1 Al1 Al2 132.8(2) . . ?
N1 Al1 N2 68.4(2) . . ?
N1 Al1 C111 34.6(3) . . ?
N1 Al1 C1 108.4(3) . . ?
N2 Al1 Al2 131.17(3) . . ?
N2 Al1 C111 33.9(2) . . ?
N2 Al1 C1 122.89(17) . . ?
C111 Al1 Al2 143.25(19) . . ?
C1 Al1 Al2 94.10(15) . . ?
C1 Al1 C111 122.1(2) . . ?
N3 Al2 Al1 131.32(14) . . ?
N3 Al2 C211 33.6(3) . . ?
N3 Al2 C4 123.48(14) . . ?
C211 Al2 Al1 143.58(19) . . ?
N4 Al2 Al1 133.1(2) . . ?
N4 Al2 N3 67.6(3) . . ?
N4 Al2 C211 34.0(3) . . ?
N4 Al2 C4 109.4(2) . . ?
C4 Al2 Al1 93.39(5) . . ?
C4 Al2 C211 122.5(2) . . ?
C11 N1 Al1 142.4(6) . . ?
C111 N1 Al1 90.6(5) . . ?
C111 N1 C11 125.5(7) . . ?
C111 N2 Al1 91.2(3) . . ?
C111 N2 C21 126.1(5) . . ?
C21 N2 Al1 142.4(3) . . ?
C211 N3 Al2 91.7(4) . . ?
C211 N3 C31 125.7(6) . . ?
C31 N3 Al2 142.2(5) . . ?
C11 C12 C121 120.5(8) . . ?
C13 C12 C11 119.3(9) . . ?
C13 C12 C121 120.1(8) . . ?
N1 C11 C16 120.4(9) . . ?
C12 C11 N1 119.8(8) . . ?
C12 C11 C16 119.4(10) . . ?
C12 C13 H008 119.7 . . ?
C14 C13 C12 120.5(10) . . ?
C14 C13 H008 119.7 . . ?
N1 C111 Al1 54.8(4) . . ?
N1 C111 C112 124.3(8) . . ?
N2 C111 Al1 54.9(3) . . ?
N2 C111 N1 109.7(6) . . ?
N2 C111 C112 125.8(7) . . ?
C112 C111 Al1 174.4(6) . . ?
C11 C16 C1A 122.9(9) . . ?
C15 C16 C11 118.3(9) . . ?
C15 C16 C1A 118.8(8) . . ?
C22 C21 N2 117.7(8) . . ?
C26 C21 N2 119.7(7) . . ?
C26 C21 C22 122.3(9) . . ?
C12 C121 H00C 108.4 . . ?
C122 C121 C12 111.7(6) . . ?
C122 C121 H00C 108.4 . . ?
C122 C121 C123 111.3(6) . . ?
C123 C121 C12 108.6(7) . . ?
C123 C121 H00C 108.4 . . ?
N3 C211 Al2 54.6(3) . . ?
N3 C211 C212 126.6(8) . . ?
N3 C211 N4 109.1(7) . . ?
C212 C211 Al2 174.0(6) . . ?
N4 C211 Al2 54.5(4) . . ?
N4 C211 C212 123.9(9) . . ?
H00A C323 H00B 109.5 . . ?
H00A C323 H00D 109.5 . . ?
H00B C323 H00D 109.5 . . ?
C321 C323 H00A 109.5 . . ?
C321 C323 H00B 109.5 . . ?
C321 C323 H00D 109.5 . . ?
C211 C212 H00E 109.4 . . ?
C211 C212 H00F 109.4 . . ?
C211 C212 C213 111.0(7) . . ?
H00E C212 H00F 108.0 . . ?
C213 C212 H00E 109.4 . . ?
C213 C212 H00F 109.4 . . ?
C121 C122 H00G 109.5 . . ?
C121 C122 H00H 109.5 . . ?
C121 C122 H00I 109.5 . . ?
H00G C122 H00H 109.5 . . ?
H00G C122 H00I 109.5 . . ?
H00H C122 H00I 109.5 . . ?
C21 C22 C221 122.2(9) . . ?
C21 C22 C23 118.2(10) . . ?
C23 C22 C221 119.7(10) . . ?
C34 C35 H00J 119.5 . . ?
C36 C35 H00J 119.5 . . ?
C36 C35 C34 121.0(10) . . ?
H00K C113 H00L 106.9 . . ?
H00M C113 H00N 108.5 . . ?
C112 C113 H00K 107.3 . . ?
C112 C113 H00L 107.3 . . ?
C112 C113 H00M 110.3 . . ?
C112 C113 H00N 110.3 . . ?
C112 C113 C116 107.3(10) . . ?
C114 C113 H00K 107.3 . . ?
C114 C113 H00L 107.3 . . ?
C114 C113 C112 120.0(9) . . ?
C116 C113 H00M 110.3 . . ?
C116 C113 H00N 110.3 . . ?
Al1 C1 H00O 113.5 . . ?
C2 C1 Al1 109.8(4) . . ?
C2 C1 H00O 113.5 . . ?
C6 C1 Al1 96.9(5) . . ?
C6 C1 H00O 113.5 . . ?
C6 C1 C2 108.3(7) . . ?
C211 N4 Al2 91.5(6) . . ?
C211 N4 C41 125.9(7) . . ?
C41 N4 Al2 140.6(6) . . ?
C31 C32 C321 121.1(9) . . ?
C33 C32 C31 120.4(9) . . ?
C33 C32 C321 118.5(9) . . ?
C1 C2 H00Q 120.0 . . ?
C1 C2 C2A 127.7(15) . . ?
C3 C2 C1 120.0(9) . . ?
C3 C2 H00Q 120.0 . . ?
C3 C2 C2A 112.2(16) . . ?
C35 C34 H00R 120.0 . . ?
C35 C34 C33 120.0(11) . . ?
C33 C34 H00R 120.0 . . ?
C22 C221 H00S 107.3 . . ?
C22 C221 C222 113.4(11) . . ?
C22 C221 C223 111.1(10) . . ?
C222 C221 H00S 107.3 . . ?
C222 C221 C223 110.0(12) . . ?
C223 C221 H00S 107.3 . . ?
C32 C31 N3 122.0(7) . . ?
C32 C31 C36 120.2(9) . . ?
C36 C31 N3 117.5(8) . . ?
C212 C213 H00U 106.5 . . ?
C212 C213 H00V 106.5 . . ?
C212 C213 H00P 109.7 . . ?
C212 C213 H00T 109.7 . . ?
C212 C213 C216 110.0(9) . . ?
H00U C213 H00V 106.5 . . ?
H00P C213 H00T 108.2 . . ?
C214 C213 C212 123.2(11) . . ?
C214 C213 H00U 106.5 . . ?
C214 C213 H00V 106.5 . . ?
C216 C213 H00P 109.7 . . ?
C216 C213 H00T 109.7 . . ?
Al2 C4 H00W 113.5 . . ?
C3 C4 Al2 96.5(4) . . ?
C3 C4 H00W 113.5 . . ?
C5 C4 Al2 109.2(4) . . ?
C5 C4 H00W 113.5 . . ?
C5 C4 C3 109.3(6) . . ?
C1 C6 H00X 119.8 . . ?
C1 C6 C6A 126.2(14) . . ?
C5 C6 C1 120.3(9) . . ?
C5 C6 H00X 119.8 . . ?
C5 C6 C6A 112.4(14) . . ?
C111 C112 C113 110.0(7) . . ?
C111 C112 H00Y 109.7 . . ?
C111 C112 H 109.7 . . ?
C113 C112 H00Y 109.7 . . ?
C113 C112 H 109.7 . . ?
H00Y C112 H 108.2 . . ?
C43 C44 H00Z 120.9 . . ?
C45 C44 H00Z 120.9 . . ?
C45 C44 C43 118.2(9) . . ?
C44 C43 H010 119.3 . . ?
C42 C43 C44 121.4(6) . . ?
C42 C43 H010 119.3 . . ?
H01A C322 H01B 109.5 . . ?
H01A C322 H01C 109.5 . . ?
H01B C322 H01C 109.5 . . ?
C321 C322 H01A 109.5 . . ?
C321 C322 H01B 109.5 . . ?
C321 C322 H01C 109.5 . . ?
C13 C14 H012 119.8 . . ?
C15 C14 C13 120.4(10) . . ?
C15 C14 H012 119.8 . . ?
C16 C15 H013 119.0 . . ?
C14 C15 C16 122.0(7) . . ?
C14 C15 H013 119.0 . . ?
C36 C361 H015 113.2 . . ?
C36 C361 H01D 105.1 . . ?
C36 C361 C362 103.4(14) . . ?
C36 C361 C365 114.2(10) . . ?
C362 C361 H015 113.2 . . ?
C363 C361 H015 113.2 . . ?
C363 C361 C36 106.7(13) . . ?
C363 C361 C362 106.5(15) . . ?
C364 C361 H01D 105.1 . . ?
C364 C361 C36 115.4(10) . . ?
C364 C361 C365 110.9(9) . . ?
C365 C361 H01D 105.1 . . ?
H01E C262 H01F 109.5 . . ?
H01E C262 H01G 109.5 . . ?
H01F C262 H01G 109.5 . . ?
C261 C262 H01E 109.5 . . ?
C261 C262 H01F 109.5 . . ?
C261 C262 H01G 109.5 . . ?
C121 C123 H01H 109.5 . . ?
C121 C123 H01I 109.5 . . ?
C121 C123 H01J 109.5 . . ?
H01H C123 H01I 109.5 . . ?
H01H C123 H01J 109.5 . . ?
H01I C123 H01J 109.5 . . ?
C2 C3 C4 121.0(9) . . ?
C2 C3 H018 119.5 . . ?
C2 C3 C3A 101.7(17) . . ?
C4 C3 H018 119.5 . . ?
C4 C3 C3A 136.9(16) . . ?
C24 C25 H019 118.9 . . ?
C24 C25 C26 122.1(10) . . ?
C26 C25 H019 118.9 . . ?
C323 C321 H01K 108.1 . . ?
C32 C321 C323 110.7(8) . . ?
C32 C321 C322 112.6(9) . . ?
C32 C321 H01K 108.1 . . ?
C322 C321 C323 109.1(8) . . ?
C322 C321 H01K 108.1 . . ?
C42 C41 N4 121.2(8) . . ?
C42 C41 C46 120.3(9) . . ?
C46 C41 N4 118.5(7) . . ?
C43 C42 C41 119.6(8) . . ?
C43 C42 C421 117.8(7) . . ?
C41 C42 C421 122.6(9) . . ?
C35 C36 C31 118.8(9) . . ?
C35 C36 C361 119.4(8) . . ?
C31 C36 C361 121.7(8) . . ?
H01L C462 H01M 109.5 . . ?
H01L C462 H01N 109.5 . . ?
H01M C462 H01N 109.5 . . ?
C461 C462 H01L 109.5 . . ?
C461 C462 H01M 109.5 . . ?
C461 C462 H01N 109.5 . . ?
C22 C23 H01O 119.7 . . ?
C24 C23 C22 120.6(11) . . ?
C24 C23 H01O 119.7 . . ?
C462 C461 H01P 107.6 . . ?
C46 C461 C462 112.2(5) . . ?
C46 C461 H01P 107.6 . . ?
C46 C461 C463 111.9(4) . . ?
C463 C461 C462 109.7(4) . . ?
C463 C461 H01P 107.6 . . ?
C4 C5 H01Q 119.2 . . ?
C4 C5 C5A 120.0(11) . . ?
C6 C5 C4 121.6(9) . . ?
C6 C5 H01Q 119.2 . . ?
C6 C5 C5A 117.8(12) . . ?
C25 C24 C23 120.7(10) . . ?
C25 C24 H01R 119.6 . . ?
C23 C24 H01R 119.6 . . ?
C41 C46 C461 121.7(8) . . ?
C45 C46 C41 118.0(8) . . ?
C45 C46 C461 120.3(8) . . ?
H01S C263 H01T 109.5 . . ?
H01S C263 H01U 109.5 . . ?
H01T C263 H01U 109.5 . . ?
C261 C263 H01S 109.5 . . ?
C261 C263 H01T 109.5 . . ?
C261 C263 H01U 109.5 . . ?
C44 C45 H01V 118.8 . . ?
C46 C45 C44 122.5(10) . . ?
C46 C45 H01V 118.8 . . ?
C461 C463 H01W 109.5 . . ?
C461 C463 H01X 109.5 . . ?
C461 C463 H01Y 109.5 . . ?
H01W C463 H01X 109.5 . . ?
H01W C463 H01Y 109.5 . . ?
H01X C463 H01Y 109.5 . . ?
C113 C114 H01Z 109.2 . . ?
C113 C114 HA 109.2 . . ?
H01Z C114 HA 107.9 . . ?
C115 C114 C113 112.0(12) . . ?
C115 C114 H01Z 109.2 . . ?
C115 C114 HA 109.2 . . ?
C16 C1A H01 107.3 . . ?
C16 C1A C1E 111.2(8) . . ?
C1E C1A H01 107.3 . . ?
C1Q C1A C16 114.4(9) . . ?
C1Q C1A H01 107.3 . . ?
C1Q C1A C1E 108.9(6) . . ?
C213 C214 H1 108.3 . . ?
C213 C214 HB 108.3 . . ?
C213 C214 C215 115.8(14) . . ?
H1 C214 HB 107.4 . . ?
C215 C214 H1 108.3 . . ?
C215 C214 HB 108.3 . . ?
C114 C115 H2 109.5 . . ?
C114 C115 HC 109.5 . . ?
C114 C115 HD 109.5 . . ?
H2 C115 HC 109.5 . . ?
H2 C115 HD 109.5 . . ?
HC C115 HD 109.5 . . ?
C214 C215 H40A 109.5 . . ?
C214 C215 H40B 109.5 . . ?
C214 C215 H40C 109.5 . . ?
H40A C215 H40B 109.5 . . ?
H40A C215 H40C 109.5 . . ?
H40B C215 H40C 109.5 . . ?
C213 C216 H3A 108.9 . . ?
C213 C216 H3B 108.9 . . ?
H3A C216 H3B 107.7 . . ?
C217 C216 C213 113.5(12) . . ?
C217 C216 H3A 108.9 . . ?
C217 C216 H3B 108.9 . . ?
C216 C217 H40D 109.5 . . ?
C216 C217 H40E 109.5 . . ?
C216 C217 H215 109.5 . . ?
H40D C217 H40E 109.5 . . ?
H40D C217 H215 109.5 . . ?
H40E C217 H215 109.5 . . ?
C113 C116 H5A 107.8 . . ?
C113 C116 H5B 107.8 . . ?
H5A C116 H5B 107.2 . . ?
C117 C116 C113 117.8(14) . . ?
C117 C116 H5A 107.8 . . ?
C117 C116 H5B 107.8 . . ?
C116 C117 H8A 109.5 . . ?
C116 C117 H8B 109.5 . . ?
C116 C117 H8C 109.5 . . ?
H8A C117 H8B 109.5 . . ?
H8A C117 H8C 109.5 . . ?
H8B C117 H8C 109.5 . . ?
C1A C1E H13A 109.5 . . ?
C1A C1E H13B 109.5 . . ?
C1A C1E H13C 109.5 . . ?
H13A C1E H13B 109.5 . . ?
H13A C1E H13C 109.5 . . ?
H13B C1E H13C 109.5 . . ?
C32 C33 C34 119.6(11) . . ?
C32 C33 H18 120.2 . . ?
C34 C33 H18 120.2 . . ?
C262 C261 H19 107.5 . . ?
C263 C261 C262 110.6(9) . . ?
C263 C261 H19 107.5 . . ?
C26 C261 C262 112.6(9) . . ?
C26 C261 C263 110.8(8) . . ?
C26 C261 H19 107.5 . . ?
C221 C222 H15A 109.5 . . ?
C221 C222 H15B 109.5 . . ?
C221 C222 H15C 109.5 . . ?
H15A C222 H15B 109.5 . . ?
H15A C222 H15C 109.5 . . ?
H15B C222 H15C 109.5 . . ?
C221 C223 H16A 109.5 . . ?
C221 C223 H16B 109.5 . . ?
C221 C223 H16C 109.5 . . ?
H16A C223 H16B 109.5 . . ?
H16A C223 H16C 109.5 . . ?
H16B C223 H16C 109.5 . . ?
C21 C26 C25 116.0(9) . . ?
C21 C26 C261 125.2(8) . . ?
C25 C26 C261 118.7(9) . . ?
C361 C362 H6A 109.5 . . ?
C361 C362 H6B 109.5 . . ?
C361 C362 H6C 109.5 . . ?
H6A C362 H6B 109.5 . . ?
H6A C362 H6C 109.5 . . ?
H6B C362 H6C 109.5 . . ?
C361 C363 H21A 109.5 . . ?
C361 C363 H21B 109.5 . . ?
C361 C363 H21C 109.5 . . ?
H21A C363 H21B 109.5 . . ?
H21A C363 H21C 109.5 . . ?
H21B C363 H21C 109.5 . . ?
C361 C364 H6AA 109.5 . . ?
C361 C364 H6AB 109.5 . . ?
C361 C364 H6AC 109.5 . . ?
H6AA C364 H6AB 109.5 . . ?
H6AA C364 H6AC 109.5 . . ?
H6AB C364 H6AC 109.5 . . ?
C361 C365 H21D 109.5 . . ?
C361 C365 H21E 109.5 . . ?
C361 C365 H21F 109.5 . . ?
H21D C365 H21E 109.5 . . ?
H21D C365 H21F 109.5 . . ?
H21E C365 H21F 109.5 . . ?
C42 C421 H22 108.5 . . ?
C42 C421 C422 110.3(9) . . ?
C422 C421 H22 108.5 . . ?
C423 C421 C42 111.3(10) . . ?
C423 C421 H22 108.5 . . ?
C423 C421 C422 109.7(7) . . ?
C421 C422 H24A 109.5 . . ?
C421 C422 H24B 109.5 . . ?
C421 C422 H24C 109.5 . . ?
H24A C422 H24B 109.5 . . ?
H24A C422 H24C 109.5 . . ?
H24B C422 H24C 109.5 . . ?
C421 C423 H23A 109.5 . . ?
C421 C423 H23B 109.5 . . ?
C421 C423 H23C 109.5 . . ?
H23A C423 H23B 109.5 . . ?
H23A C423 H23C 109.5 . . ?
H23B C423 H23C 109.5 . . ?
C1A C1Q H17A 109.5 . . ?
C1A C1Q H17B 109.5 . . ?
C1A C1Q H17C 109.5 . . ?
H17A C1Q H17B 109.5 . . ?
H17A C1Q H17C 109.5 . . ?
H17B C1Q H17C 109.5 . . ?
C5 C5A H26A 109.5 . . ?
C5 C5A H26B 109.5 . . ?
C5 C5A H26C 109.5 . . ?
H26A C5A H26B 109.5 . . ?
H26A C5A H26C 109.5 . . ?
H26B C5A H26C 109.5 . . ?
C2 C2A H12A 109.5 . . ?
C2 C2A H12B 109.5 . . ?
C2 C2A H12C 109.5 . . ?
H12A C2A H12B 109.5 . . ?
H12A C2A H12C 109.5 . . ?
H12B C2A H12C 109.5 . . ?
C6 C6A H25A 109.5 . . ?
C6 C6A H25B 109.5 . . ?
C6 C6A H25C 109.5 . . ?
H25A C6A H25B 109.5 . . ?
H25A C6A H25C 109.5 . . ?
H25B C6A H25C 109.5 . . ?
C3 C3A H1H 108.1 . . ?
C3 C3A H1B 108.8 . . ?
C3 C3A H1A 111.5 . . ?
H1H C3A H1B 109.5 . . ?
H1H C3A H1A 109.5 . . ?
H1B C3A H1A 109.5 . . ?

loop_
_geom_bond_atom_site_label_1
_geom_bond_atom_site_label_2
_geom_bond_distance
_geom_bond_site_symmetry_2
_geom_bond_publ_flag
Al1 Al2 2.5434(13) . ?
Al1 N1 1.951(8) . ?
Al1 N2 1.95375(5) . ?
Al1 C111 2.387(8) . ?
Al1 C1 1.996(6) . ?
Al2 N3 1.944(4) . ?
Al2 C211 2.383(8) . ?
Al2 N4 1.941(8) . ?
Al2 C4 2.0205(14) . ?
N1 C11 1.407(13) . ?
N1 C111 1.355(10) . ?
N2 C111 1.330(9) . ?
N2 C21 1.427(9) . ?
N3 C211 1.321(11) . ?
N3 C31 1.430(10) . ?
C12 C11 1.404(14) . ?
C12 C13 1.395(15) . ?
C12 C121 1.530(10) . ?
C11 C16 1.413(12) . ?
C13 H008 0.9500 . ?
C13 C14 1.369(15) . ?
C111 C112 1.502(12) . ?
C16 C15 1.389(12) . ?
C16 C1A 1.532(14) . ?
C21 C22 1.406(13) . ?
C21 C26 1.391(13) . ?
C121 H00C 1.0000 . ?
C121 C122 1.516(10) . ?
C121 C123 1.522(13) . ?
C211 C212 1.493(12) . ?
C211 N4 1.333(11) . ?
C323 H00A 0.9800 . ?
C323 H00B 0.9800 . ?
C323 H00D 0.9800 . ?
C323 C321 1.538(12) . ?
C212 H00E 0.9900 . ?
C212 H00F 0.9900 . ?
C212 C213 1.531(12) . ?
C122 H00G 0.9800 . ?
C122 H00H 0.9800 . ?
C122 H00I 0.9800 . ?
C22 C221 1.492(16) . ?
C22 C23 1.408(15) . ?
C35 H00J 0.9500 . ?
C35 C34 1.389(18) . ?
C35 C36 1.385(14) . ?
C113 H00K 0.9900 . ?
C113 H00L 0.9900 . ?
C113 H00M 0.9900 . ?
C113 H00N 0.9900 . ?
C113 C112 1.538(13) . ?
C113 C114 1.517(17) . ?
C113 C116 1.581(18) . ?
C1 H00O 1.0000 . ?
C1 C2 1.508(12) . ?
C1 C6 1.501(13) . ?
N4 C41 1.427(12) . ?
C32 C31 1.402(13) . ?
C32 C321 1.534(12) . ?
C32 C33 1.376(14) . ?
C2 H00Q 0.9500 . ?
C2 C3 1.351(13) . ?
C2 C2A 1.57(4) . ?
C34 H00R 0.9500 . ?
C34 C33 1.412(15) . ?
C221 H00S 1.0000 . ?
C221 C222 1.532(19) . ?
C221 C223 1.555(17) . ?
C31 C36 1.414(12) . ?
C213 H00U 0.9900 . ?
C213 H00V 0.9900 . ?
C213 H00P 0.9900 . ?
C213 H00T 0.9900 . ?
C213 C214 1.49(2) . ?
C213 C216 1.566(17) . ?
C4 H00W 1.0000 . ?
C4 C3 1.486(12) . ?
C4 C5 1.472(12) . ?
C6 H00X 0.9500 . ?
C6 C5 1.341(14) . ?
C6 C6A 1.54(3) . ?
C112 H00Y 0.9900 . ?
C112 H 0.9900 . ?
C44 H00Z 0.9500 . ?
C44 C43 1.401(11) . ?
C44 C45 1.389(13) . ?
C43 H010 0.9500 . ?
C43 C42 1.373(10) . ?
C322 H01A 0.9800 . ?
C322 H01B 0.9800 . ?
C322 H01C 0.9800 . ?
C322 C321 1.537(15) . ?
C14 H012 0.9500 . ?
C14 C15 1.353(13) . ?
C15 H013 0.9500 . ?
C361 H015 1.0000 . ?
C361 H01D 1.0000 . ?
C361 C36 1.519(14) . ?
C361 C362 1.56(2) . ?
C361 C363 1.51(2) . ?
C361 C364 1.489(16) . ?
C361 C365 1.526(18) . ?
C262 H01E 0.9800 . ?
C262 H01F 0.9800 . ?
C262 H01G 0.9800 . ?
C262 C261 1.533(15) . ?
C123 H01H 0.9800 . ?
C123 H01I 0.9800 . ?
C123 H01J 0.9800 . ?
C3 H018 0.9500 . ?
C3 C3A 1.73(5) . ?
C25 H019 0.9500 . ?
C25 C24 1.358(16) . ?
C25 C26 1.431(13) . ?
C321 H01K 1.0000 . ?
C41 C42 1.402(12) . ?
C41 C46 1.420(12) . ?
C42 C421 1.528(14) . ?
C462 H01L 0.9800 . ?
C462 H01M 0.9800 . ?
C462 H01N 0.9800 . ?
C462 C461 1.530(11) . ?
C23 H01O 0.9500 . ?
C23 C24 1.362(18) . ?
C461 H01P 1.0000 . ?
C461 C46 1.516(9) . ?
C461 C463 1.51925(4) . ?
C5 H01Q 0.9500 . ?
C5 C5A 1.65(3) . ?
C24 H01R 0.9500 . ?
C46 C45 1.382(15) . ?
C263 H01S 0.9800 . ?
C263 H01T 0.9800 . ?
C263 H01U 0.9800 . ?
C263 C261 1.527(13) . ?
C45 H01V 0.9500 . ?
C463 H01W 0.9800 . ?
C463 H01X 0.9800 . ?
C463 H01Y 0.9800 . ?
C114 H01Z 0.9900 . ?
C114 HA 0.9900 . ?
C114 C115 1.51(2) . ?
C1A H01 1.0000 . ?
C1A C1E 1.565(12) . ?
C1A C1Q 1.479(12) . ?
C214 H1 0.9900 . ?
C214 HB 0.9900 . ?
C214 C215 1.530(19) . ?
C115 H2 0.9800 . ?
C115 HC 0.9800 . ?
C115 HD 0.9800 . ?
C215 H40A 0.9800 . ?
C215 H40B 0.9800 . ?
C215 H40C 0.9800 . ?
C216 H3A 0.9900 . ?
C216 H3B 0.9900 . ?
C216 C217 1.530(19) . ?
C217 H40D 0.9800 . ?
C217 H40E 0.9800 . ?
C217 H215 0.9800 . ?
C116 H5A 0.9900 . ?
C116 H5B 0.9900 . ?
C116 C117 1.51(2) . ?
C117 H8A 0.9800 . ?
C117 H8B 0.9800 . ?
C117 H8C 0.9800 . ?
C1E H13A 0.9800 . ?
C1E H13B 0.9800 . ?
C1E H13C 0.9800 . ?
C33 H18 0.9500 . ?
C261 H19 1.0000 . ?
C261 C26 1.494(13) . ?
C222 H15A 0.9800 . ?
C222 H15B 0.9800 . ?
C222 H15C 0.9800 . ?
C223 H16A 0.9800 . ?
C223 H16B 0.9800 . ?
C223 H16C 0.9800 . ?
C362 H6A 0.9800 . ?
C362 H6B 0.9800 . ?
C362 H6C 0.9800 . ?
C363 H21A 0.9800 . ?
C363 H21B 0.9800 . ?
C363 H21C 0.9800 . ?
C364 H6AA 0.9800 . ?
C364 H6AB 0.9800 . ?
C364 H6AC 0.9800 . ?
C365 H21D 0.9800 . ?
C365 H21E 0.9800 . ?
C365 H21F 0.9800 . ?
C421 H22 1.0000 . ?
C421 C422 1.550(11) . ?
C421 C423 1.509(16) . ?
C422 H24A 0.9800 . ?
C422 H24B 0.9800 . ?
C422 H24C 0.9800 . ?
C423 H23A 0.9800 . ?
C423 H23B 0.9800 . ?
C423 H23C 0.9800 . ?
C1Q H17A 0.9800 . ?
C1Q H17B 0.9800 . ?
C1Q H17C 0.9800 . ?
C5A H26A 0.9800 . ?
C5A H26B 0.9800 . ?
C5A H26C 0.9800 . ?
C2A H12A 0.9800 . ?
C2A H12B 0.9800 . ?
C2A H12C 0.9800 . ?
C6A H25A 0.9800 . ?
C6A H25B 0.9800 . ?
C6A H25C 0.9800 . ?
C3A H1H 0.9800 . ?
C3A H1B 0.9800 . ?
C3A H1A 0.9800 . ?

loop_
_geom_torsion_atom_site_label_1
_geom_torsion_atom_site_label_2
_geom_torsion_atom_site_label_3
_geom_torsion_atom_site_label_4
_geom_torsion
_geom_torsion_site_symmetry_1
_geom_torsion_site_symmetry_2
_geom_torsion_site_symmetry_3
_geom_torsion_site_symmetry_4
_geom_torsion_publ_flag
Al1 N1 C11 C12 -80.4(12) . . . . ?
Al1 N1 C11 C16 92.6(11) . . . . ?
Al1 N1 C111 N2 -1.9(5) . . . . ?
Al1 N1 C111 C112 173.3(7) . . . . ?
Al1 N2 C111 N1 1.9(5) . . . . ?
Al1 N2 C111 C112 -173.2(8) . . . . ?
Al1 N2 C21 C22 -78.0(9) . . . . ?
Al1 N2 C21 C26 96.5(8) . . . . ?
Al1 C1 C2 C3 -70.4(9) . . . . ?
Al1 C1 C2 C2A 105(2) . . . . ?
Al1 C1 C6 C5 78.9(9) . . . . ?
Al1 C1 C6 C6A -113.8(16) . . . . ?
Al2 N3 C211 C212 -172.8(7) . . . . ?
Al2 N3 C211 N4 0.9(6) . . . . ?
Al2 N3 C31 C32 95.8(10) . . . . ?
Al2 N3 C31 C36 -77.6(10) . . . . ?
Al2 C211 N4 C41 166.6(9) . . . . ?
Al2 N4 C41 C42 92.7(10) . . . . ?
Al2 N4 C41 C46 -84.0(11) . . . . ?
Al2 C4 C3 C2 80.0(8) . . . . ?
Al2 C4 C3 C3A -108(3) . . . . ?
Al2 C4 C5 C6 -71.4(9) . . . . ?
Al2 C4 C5 C5A 99.6(12) . . . . ?
N1 C11 C16 C15 -172.9(8) . . . . ?
N1 C11 C16 C1A 6.5(15) . . . . ?
N1 C111 C112 C113 -61.2(11) . . . . ?
N2 C111 C112 C113 113.2(9) . . . . ?
N2 C21 C22 C221 -7.7(13) . . . . ?
N2 C21 C22 C23 172.4(8) . . . . ?
N2 C21 C26 C25 -172.2(8) . . . . ?
N2 C21 C26 C261 9.4(13) . . . . ?
N3 C211 C212 C213 112.3(9) . . . . ?
N3 C211 N4 Al2 -0.9(6) . . . . ?
N3 C211 N4 C41 165.7(7) . . . . ?
N3 C31 C36 C35 172.2(8) . . . . ?
N3 C31 C36 C361 -9.2(13) . . . . ?
C12 C11 C16 C15 0.1(14) . . . . ?
C12 C11 C16 C1A 179.5(10) . . . . ?
C12 C13 C14 C15 -2.0(16) . . . . ?
C11 N1 C111 Al1 168.6(9) . . . . ?
C11 N1 C111 N2 166.7(7) . . . . ?
C11 N1 C111 C112 -18.1(13) . . . . ?
C11 C12 C13 C14 1.0(15) . . . . ?
C11 C12 C121 C122 -130.6(8) . . . . ?
C11 C12 C121 C123 106.2(9) . . . . ?
C11 C16 C15 C14 -1.1(14) . . . . ?
C11 C16 C1A C1E -111.0(10) . . . . ?
C11 C16 C1A C1Q 125.1(10) . . . . ?
C13 C12 C11 N1 173.0(8) . . . . ?
C13 C12 C11 C16 -0.1(14) . . . . ?
C13 C12 C121 C122 49.7(10) . . . . ?
C13 C12 C121 C123 -73.5(11) . . . . ?
C13 C14 C15 C16 2.0(15) . . . . ?
C111 N1 C11 C12 118.5(9) . . . . ?
C111 N1 C11 C16 -68.5(12) . . . . ?
C111 N2 C21 C22 94.1(9) . . . . ?
C111 N2 C21 C26 -91.4(9) . . . . ?
C21 N2 C111 Al1 -175.2(5) . . . . ?
C21 N2 C111 N1 -173.3(6) . . . . ?
C21 N2 C111 C112 11.6(10) . . . . ?
C21 C22 C221 C222 123.3(13) . . . . ?
C21 C22 C221 C223 -112.1(13) . . . . ?
C21 C22 C23 C24 0.5(14) . . . . ?
C121 C12 C11 N1 -6.7(13) . . . . ?
C121 C12 C11 C16 -179.8(8) . . . . ?
C121 C12 C13 C14 -179.3(9) . . . . ?
C211 N3 C31 C32 -92.4(10) . . . . ?
C211 N3 C31 C36 94.2(9) . . . . ?
C211 C212 C213 C214 -164.4(15) . . . . ?
C211 C212 C213 C216 166.1(10) . . . . ?
C211 N4 C41 C42 -65.9(12) . . . . ?
C211 N4 C41 C46 117.4(9) . . . . ?
C212 C211 N4 Al2 173.0(7) . . . . ?
C212 C211 N4 C41 -20.4(12) . . . . ?
C212 C213 C214 C215 176.8(12) . . . . ?
C212 C213 C216 C217 -69.1(15) . . . . ?
C22 C21 C26 C25 2.0(13) . . . . ?
C22 C21 C26 C261 -176.4(9) . . . . ?
C22 C23 C24 C25 0.8(16) . . . . ?
C35 C34 C33 C32 -2.2(16) . . . . ?
C1 C2 C3 C4 -0.9(12) . . . . ?
C1 C2 C3 C3A -175.4(18) . . . . ?
C1 C6 C5 C4 1.1(14) . . . . ?
C1 C6 C5 C5A -170.1(11) . . . . ?
N4 C211 C212 C213 -60.5(11) . . . . ?
N4 C41 C42 C43 -176.0(7) . . . . ?
N4 C41 C42 C421 0.6(14) . . . . ?
N4 C41 C46 C461 -2.8(12) . . . . ?
N4 C41 C46 C45 175.2(8) . . . . ?
C32 C31 C36 C35 -1.3(13) . . . . ?
C32 C31 C36 C361 177.3(9) . . . . ?
C2 C1 C6 C5 -34.7(12) . . . . ?
C2 C1 C6 C6A 132.6(16) . . . . ?
C34 C35 C36 C31 0.1(15) . . . . ?
C34 C35 C36 C361 -178.5(10) . . . . ?
C221 C22 C23 C24 -179.4(10) . . . . ?
C31 N3 C211 Al2 -175.0(6) . . . . ?
C31 N3 C211 C212 12.2(11) . . . . ?
C31 N3 C211 N4 -174.1(6) . . . . ?
C31 C32 C321 C323 115.1(10) . . . . ?
C31 C32 C321 C322 -122.5(10) . . . . ?
C31 C32 C33 C34 1.0(15) . . . . ?
C6 C1 C2 C3 34.4(11) . . . . ?
C6 C1 C2 C2A -151(2) . . . . ?
C112 C113 C114 C115 -176.8(13) . . . . ?
C112 C113 C116 C117 -67.1(17) . . . . ?
C44 C43 C42 C41 1.6(12) . . . . ?
C44 C43 C42 C421 -175.1(9) . . . . ?
C43 C44 C45 C46 1.9(17) . . . . ?
C43 C42 C421 C422 -56.0(12) . . . . ?
C43 C42 C421 C423 66.1(11) . . . . ?
C15 C16 C1A C1E 68.4(11) . . . . ?
C15 C16 C1A C1Q -55.5(12) . . . . ?
C262 C261 C26 C21 -121.4(10) . . . . ?
C262 C261 C26 C25 60.2(11) . . . . ?
C3 C4 C5 C6 33.1(11) . . . . ?
C3 C4 C5 C5A -156.0(12) . . . . ?
C321 C32 C31 N3 8.9(13) . . . . ?
C321 C32 C31 C36 -177.9(9) . . . . ?
C321 C32 C33 C34 179.6(10) . . . . ?
C41 C42 C421 C422 127.4(9) . . . . ?
C41 C42 C421 C423 -110.6(10) . . . . ?
C41 C46 C45 C44 0.3(16) . . . . ?
C42 C41 C46 C461 -179.5(7) . . . . ?
C42 C41 C46 C45 -1.6(14) . . . . ?
C36 C35 C34 C33 1.6(17) . . . . ?
C462 C461 C46 C41 104.8(9) . . . . ?
C462 C461 C46 C45 -73.1(11) . . . . ?
C23 C22 C221 C222 -56.8(15) . . . . ?
C23 C22 C221 C223 67.8(15) . . . . ?
C461 C46 C45 C44 178.3(10) . . . . ?
C5 C4 C3 C2 -33.0(11) . . . . ?
C5 C4 C3 C3A 139(3) . . . . ?
C24 C25 C26 C21 -0.7(14) . . . . ?
C24 C25 C26 C261 177.8(10) . . . . ?
C46 C41 C42 C43 0.6(13) . . . . ?
C46 C41 C42 C421 177.2(10) . . . . ?
C263 C261 C26 C21 114.1(10) . . . . ?
C263 C261 C26 C25 -64.3(12) . . . . ?
C45 C44 C43 C42 -2.9(14) . . . . ?
C463 C461 C46 C41 -131.3(7) . . . . ?
C463 C461 C46 C45 50.8(9) . . . . ?
C114 C113 C112 C111 -168.1(14) . . . . ?
C1A C16 C15 C14 179.5(9) . . . . ?
C116 C113 C112 C111 164.3(11) . . . . ?
C33 C32 C31 N3 -172.5(8) . . . . ?
C33 C32 C31 C36 0.7(14) . . . . ?
C33 C32 C321 C323 -63.5(13) . . . . ?
C33 C32 C321 C322 58.9(11) . . . . ?
C26 C21 C22 C221 178.0(9) . . . . ?
C26 C21 C22 C23 -1.9(14) . . . . ?
C26 C25 C24 C23 -0.6(17) . . . . ?
C362 C361 C36 C35 78.8(18) . . . . ?
C362 C361 C36 C31 -99.8(17) . . . . ?
C363 C361 C36 C35 -33.3(14) . . . . ?
C363 C361 C36 C31 148.0(12) . . . . ?
C364 C361 C36 C35 63.1(14) . . . . ?
C364 C361 C36 C31 -115.5(12) . . . . ?
C365 C361 C36 C35 -67.1(12) . . . . ?
C365 C361 C36 C31 114.2(10) . . . . ?
C2A C2 C3 C4 -176.7(17) . . . . ?
C6A C6 C5 C4 -167.8(14) . . . . ?

loop_
_twin_individual_id
_twin_individual_mass_fraction_refined
1 0.41878
2 0.58122

loop_
_smtbx_masks_void_nr
_smtbx_masks_void_average_x
_smtbx_masks_void_average_y
_smtbx_masks_void_average_z
_smtbx_masks_void_volume
_smtbx_masks_void_count_electrons
_smtbx_masks_void_content
1 0.052 -0.122 0.495 171.6 43.1 '1 C7H8'
2 0.552 0.122 0.995 171.6 43.1 '1 C7H8'
